data_7032816
loop_
_publ_author_name
'Forfar, Laura C.'
'Green, Michael'
'Haddow, Mairi F.'
'Hussein, Sharifa'
'Lynam, Jason M.'
'Slattery, John M.'
'Russell, Christopher A.'

_publ_section_title
;
 Evidence for a SN2-type pathway in the exchange of phosphines at a
 [PhSe]+ centre.
;
_journal_issue 1
_journal_name_full 'Dalton transactions (Cambridge, England : 2003)'
_journal_page_first 110
_journal_page_last 118
_journal_paper_doi 10.1039/c4dt02253j
_journal_volume 44
_journal_year 2015
_chemical_formula_moiety 'C18 H32 P S, F6 Sb'
_chemical_formula_sum 'C18 H32 F6 P S Sb'
_chemical_formula_weight 547.22
_chemical_name_systematic
;
 ? 
;
_space_group_crystal_system orthorhombic
_space_group_IT_number 57
_space_group_name_Hall '-P 2c 2b'
_space_group_name_H-M_alt 'P b c m'
_symmetry_space_group_name_Hall '-P 2c 2b'
_symmetry_space_group_name_H-M 'P b c m'
_atom_sites_solution_hydrogens geom
_atom_sites_solution_primary direct
_atom_sites_solution_secondary difmap
_audit_creation_date 2014-03-27
_audit_creation_method
;
Olex2 1.2
(compiled 2014.03.12 svn.r2899 for OlexSys, GUI svn.r4796)
;
_cell_angle_alpha 90.00
_cell_angle_beta 90.00
_cell_angle_gamma 90.00
_cell_formula_units_Z 4
_cell_length_a 8.2990(6)
_cell_length_b 17.4242(13)
_cell_length_c 15.3765(12)
_cell_measurement_reflns_used 1844
_cell_measurement_temperature 100(2)
_cell_measurement_theta_max 25.76
_cell_measurement_theta_min 2.34
_cell_volume 2223.5(3)
_computing_cell_refinement 'Bruker SMART'
_computing_data_collection 'Bruker SMART'
_computing_data_reduction 'Bruker SAINT'
_computing_molecular_graphics 'Olex2 (Dolomanov et al., 2009)'
_computing_publication_material 'Olex2 (Dolomanov et al., 2009)'
_computing_structure_refinement 'ShelXL (Sheldrick, 2008)'
_computing_structure_solution 'ShelXS-1997 (Sheldrick, 2008)'
_diffrn_ambient_temperature 100(2)
_diffrn_measured_fraction_theta_full 0.995
_diffrn_measured_fraction_theta_max 0.995
_diffrn_measurement_device_type 'CCD area detector'
_diffrn_measurement_method 'phi and omega scans'
_diffrn_radiation_monochromator graphite
_diffrn_radiation_type MoK\a
_diffrn_radiation_wavelength 0.71073
_diffrn_reflns_av_R_equivalents 0.0896
_diffrn_reflns_av_unetI/netI 0.0766
_diffrn_reflns_limit_h_max 11
_diffrn_reflns_limit_h_min -10
_diffrn_reflns_limit_k_max 23
_diffrn_reflns_limit_k_min -23
_diffrn_reflns_limit_l_max 17
_diffrn_reflns_limit_l_min -21
_diffrn_reflns_number 13811
_diffrn_reflns_theta_full 29.52
_diffrn_reflns_theta_max 29.52
_diffrn_reflns_theta_min 2.34
_diffrn_source 'fine-focus sealed tube'
_exptl_absorpt_coefficient_mu 1.457
_exptl_absorpt_correction_T_max 0.7459
_exptl_absorpt_correction_T_min 0.5512
_exptl_absorpt_correction_type multi-scan
_exptl_absorpt_process_details SADABS-2008/1
_exptl_crystal_colour colourless
_exptl_crystal_density_diffrn 1.635
_exptl_crystal_density_method 'not measured'
_exptl_crystal_description block
_exptl_crystal_F_000 1104
_exptl_crystal_size_max 0.418
_exptl_crystal_size_mid 0.301
_exptl_crystal_size_min 0.266
_refine_diff_density_max 2.188
_refine_diff_density_min -3.787
_refine_diff_density_rms 0.255
_refine_ls_extinction_method none
_refine_ls_goodness_of_fit_ref 1.206
_refine_ls_hydrogen_treatment mixed
_refine_ls_matrix_type full
_refine_ls_number_parameters 187
_refine_ls_number_reflns 3205
_refine_ls_number_restraints 119
_refine_ls_restrained_S_all 1.185
_refine_ls_R_factor_all 0.1729
_refine_ls_R_factor_gt 0.1274
_refine_ls_shift/su_max 0.000
_refine_ls_shift/su_mean 0.000
_refine_ls_structure_factor_coef Fsqd
_refine_ls_weighting_details 'calc w=1/[\s^2^(Fo^2^)+(0.0000P)^2^+105.0073P] where P=(Fo^2^+2Fc^2^)/3'
_refine_ls_weighting_scheme calc
_refine_ls_wR_factor_gt 0.2614
_refine_ls_wR_factor_ref 0.2782
_reflns_number_gt 2067
_reflns_number_total 3205
_reflns_threshold_expression >2sigma(I)
_cod_data_source_file c4dt02253j2.cif
_cod_data_source_block pbcm1
_cod_depositor_comments 'Adding full bibliography for 7032814--7032817.cif.'
_cod_database_code 7032816
_olex2_refinement_description
;
1. Others
 Fixed Sof: S1(0.5) C30(0.5) H30(0.5) C31(0.5) H31(0.5) C32(0.5) H32(0.5)
 C33(0.5) H33(0.5) C34(0.5) H34(0.5) H6A(0.5) H6B(0.5) H6C(0.5) C8(0.5) C9(0.5)
 H9A(0.5) H9B(0.5) H9C(0.5) C10(0.5) H10A(0.5) H10B(0.5) H10C(0.5) C11(0.5)
 H11A(0.5) H11B(0.5) H11C(0.5) C12(0.5) C13(0.5) H13A(0.5) H13B(0.5) H13C(0.5)
 C14(0.5) H14A(0.5) H14B(0.5) H14C(0.5) C15(0.5) H15A(0.5) H15B(0.5) H15C(0.5)
 Fixed U12: Sb1(0)
 Fixed U13: P1(0) C1(0) C5(0) C6(0) Sb1(0)
 Fixed U23: P1(0) C1(0) C5(0) C6(0)
 Fixed Uiso: H30(0.027) H31(0.027) H32(0.033) H33(0.035) H34(0.038) H6A(0.103)
 H6B(0.103) H6C(0.103) H7A(0.06) H7B(0.06) H7C(0.06) H9A(0.035) H9B(0.035)
 H9C(0.035) H10A(0.02) H10B(0.02) H10C(0.02) H11A(0.041) H11B(0.041)
 H11C(0.041) H13A(0.031) H13B(0.031) H13C(0.031) H14A(0.032) H14B(0.032)
 H14C(0.032) H15A(0.043) H15B(0.043) H15C(0.043)
 Fixed X: H30(1.0724) H31(1.3337) H32(1.492) H33(1.389) H34(1.1278)
 H6A(0.9187) H6B(0.9397) H6C(1.0909) H7A(1.2266) H7B(1.0716) H7C(1.1808)
 H9A(0.565) H9B(0.675) H9C(0.5088) H10A(0.5231) H10B(0.628) H10C(0.4863)
 H11A(0.8541) H11B(0.8329) H11C(0.696) H13A(0.5271) H13B(0.5737) H13C(0.5082)
 H14A(0.6649) H14B(0.851) H14C(0.7144) H15A(0.9254) H15B(0.8945) H15C(0.7691)
 Fixed Y: H30(-0.1352) H31(-0.184) H32(-0.2057) H33(-0.1786) H34(-0.1299)
 H6A(0.178) H6B(0.1803) H6C(0.1968) H7A(0.0987) H7B(0.0652) H7C(0.0098)
 H9A(0.1458) H9B(0.1554) H9C(0.1091) H10A(-0.033) H10B(-0.0661) H10C(-0.006)
 H11A(0.0102) H11B(0.1015) H11C(0.0489) H13A(0.0083) H13B(-0.0524) H13C(0.0308)
 H14A(0.146) H14B(0.1402) H14C(0.1195) H15A(0.0162) H15B(-0.0587) H15C(-0.0356)
 Sb1(0.25)
 Fixed Z: P1(0.25) C1(0.25) H30(0.3823) H31(0.3971) H32(0.2736) H33(0.1353)
 H34(0.1205) C5(0.25) C6(0.25) H6A(0.2984) H6B(0.1949) H6C(0.2567) H7A(0.1666)
 H7B(0.1177) H7C(0.1761) H9A(0.1281) H9B(0.2129) H9C(0.2186) H10A(0.2048)
 H10B(0.1259) H10C(0.1073) H11A(0.063) H11B(0.0655) H11C(0.0228) H13A(0.4185)
 H13B(0.3446) H13C(0.3181) H14A(0.3557) H14B(0.3822) H14C(0.4517) H15A(0.4536)
 H15B(0.3957) H15C(0.4702) Sb1(0)
;
_olex2_computing_structure_refinement_long 'ShelXL (Sheldrick, 2008)'
_olex2_computing_structure_solution_long 'ShelXS-1997 (Sheldrick, 2008)'

loop_
_space_group_symop_id
_space_group_symop_operation_xyz
1 'x, y, z'
2 '-x, -y, z+1/2'
3 '-x, y+1/2, -z+1/2'
4 'x, -y+1/2, -z'
5 '-x, -y, -z'
6 'x, y, -z-1/2'
7 'x, -y-1/2, z-1/2'
8 '-x, y-1/2, z'

loop_
_atom_site_label
_atom_site_type_symbol
_atom_site_fract_x
_atom_site_fract_y
_atom_site_fract_z
_atom_site_U_iso_or_equiv
_atom_site_adp_type
_atom_site_occupancy
_atom_site_symmetry_multiplicity
_atom_site_calc_flag
_atom_site_refinement_flags
_atom_site_disorder_assembly
_atom_site_disorder_group
P1 P 0.8405(5) 0.0224(2) 0.2500 0.0159(8) Uani 1 2 d S . .
S1 S 0.8703(7) -0.0955(3) 0.2282(3) 0.0220(13) Uani 0.50 1 d P . .
C1 C 1.0755(13) -0.1280(7) 0.2500 0.024(3) Uani 1 2 d SGU . .
C30 C 1.1367(16) -0.1440(15) 0.3322(3) 0.023(4) Uani 0.50 1 d PGU A -1
H30 H 1.0724 -0.1352 0.3823 0.027 Uiso 0.50 1 calc PR A -1
C31 C 1.2919(16) -0.1730(15) 0.3410(9) 0.022(4) Uani 0.50 1 d PGU A -1
H31 H 1.3337 -0.1840 0.3971 0.027 Uiso 0.50 1 calc PR A -1
C32 C 1.3859(13) -0.1859(8) 0.2676(11) 0.027(5) Uani 0.50 1 d PGU A -1
H32 H 1.4920 -0.2057 0.2736 0.033 Uiso 0.50 1 calc PR A -1
C33 C 1.3248(18) -0.1698(17) 0.1854(9) 0.029(5) Uani 0.50 1 d PGU A -1
H33 H 1.3890 -0.1786 0.1353 0.035 Uiso 0.50 1 calc PR A -1
C34 C 1.1696(18) -0.1409(17) 0.1766(3) 0.031(5) Uani 0.50 1 d PGU A -1
H34 H 1.1278 -0.1299 0.1205 0.038 Uiso 0.50 1 calc PR A -1
C5 C 1.0335(19) 0.0807(10) 0.2500 0.032(4) Uani 1 2 d SD . .
C6 C 0.992(3) 0.1668(11) 0.2500 0.068(10) Uani 1 2 d SD . .
H6A H 0.9187 0.1780 0.2984 0.103 Uiso 0.50 1 calc PR B .
H6B H 0.9397 0.1803 0.1949 0.103 Uiso 0.50 1 calc PR . .
H6C H 1.0909 0.1968 0.2567 0.103 Uiso 0.50 1 calc PR . .
C7 C 1.1375(16) 0.0619(9) 0.1704(9) 0.040(4) Uani 1 1 d D . .
H7A H 1.2266 0.0987 0.1666 0.060 Uiso 1 1 calc R B .
H7B H 1.0716 0.0652 0.1177 0.060 Uiso 1 1 calc R . .
H7C H 1.1808 0.0098 0.1761 0.060 Uiso 1 1 calc R . .
C8 C 0.691(3) 0.0458(11) 0.1588(15) 0.018(4) Uani 0.50 1 d PDU B -1
C9 C 0.602(3) 0.1209(11) 0.1817(17) 0.023(5) Uani 0.50 1 d PDU B -1
H9A H 0.5650 0.1458 0.1281 0.035 Uiso 0.50 1 calc PR B -1
H9B H 0.6750 0.1554 0.2129 0.035 Uiso 0.50 1 calc PR B -1
H9C H 0.5088 0.1091 0.2186 0.035 Uiso 0.50 1 calc PR B -1
C10 C 0.571(4) -0.0209(15) 0.148(3) 0.013(5) Uani 0.50 1 d PDU B -1
H10A H 0.5231 -0.0330 0.2048 0.020 Uiso 0.50 1 calc PR B -1
H10B H 0.6280 -0.0661 0.1259 0.020 Uiso 0.50 1 calc PR B -1
H10C H 0.4863 -0.0060 0.1073 0.020 Uiso 0.50 1 calc PR B -1
C11 C 0.776(3) 0.0522(14) 0.0693(14) 0.027(5) Uani 0.50 1 d PDU B -1
H11A H 0.8541 0.0102 0.0630 0.041 Uiso 0.50 1 calc PR B -1
H11B H 0.8329 0.1015 0.0655 0.041 Uiso 0.50 1 calc PR B -1
H11C H 0.6960 0.0489 0.0228 0.041 Uiso 0.50 1 calc PR B -1
C12 C 0.747(3) 0.0331(10) 0.3597(15) 0.021(5) Uani 0.50 1 d PDU B -1
C13 C 0.573(3) 0.0021(16) 0.360(3) 0.020(7) Uani 0.50 1 d PDU B -1
H13A H 0.5271 0.0083 0.4185 0.031 Uiso 0.50 1 calc PR B -1
H13B H 0.5737 -0.0524 0.3446 0.031 Uiso 0.50 1 calc PR B -1
H13C H 0.5082 0.0308 0.3181 0.031 Uiso 0.50 1 calc PR B -1
C14 C 0.744(3) 0.1174(11) 0.3901(15) 0.021(4) Uani 0.50 1 d PDU B -1
H14A H 0.6649 0.1460 0.3557 0.032 Uiso 0.50 1 calc PR B -1
H14B H 0.8510 0.1402 0.3822 0.032 Uiso 0.50 1 calc PR B -1
H14C H 0.7144 0.1195 0.4517 0.032 Uiso 0.50 1 calc PR B -1
C15 C 0.843(3) -0.0157(14) 0.4258(14) 0.029(5) Uani 0.50 1 d PDU B -1
H15A H 0.9254 0.0162 0.4536 0.043 Uiso 0.50 1 calc PR B -1
H15B H 0.8945 -0.0587 0.3957 0.043 Uiso 0.50 1 calc PR B -1
H15C H 0.7691 -0.0356 0.4702 0.043 Uiso 0.50 1 calc PR B -1
Sb1 Sb 0.26075(14) 0.2500 0.0000 0.0262(3) Uani 1 2 d S . .
F1 F 0.0983(15) 0.1774(9) 0.0031(11) 0.122(7) Uani 1 1 d . . .
F2 F 0.2716(16) 0.2550(7) 0.1213(5) 0.067(3) Uani 1 1 d . . .
F3 F 0.4093(17) 0.3282(8) -0.0027(9) 0.105(5) Uani 1 1 d . . .

loop_
_atom_site_aniso_label
_atom_site_aniso_U_11
_atom_site_aniso_U_22
_atom_site_aniso_U_33
_atom_site_aniso_U_23
_atom_site_aniso_U_13
_atom_site_aniso_U_12
P1 0.0197(19) 0.0165(19) 0.0114(17) 0.000 0.000 -0.0028(16)
S1 0.026(3) 0.021(2) 0.019(3) -0.0021(19) -0.0001(19) -0.004(2)
C1 0.022(7) 0.024(7) 0.027(7) 0.000 0.000 -0.008(6)
C30 0.027(8) 0.019(10) 0.022(7) 0.004(8) 0.002(7) -0.016(8)
C31 0.028(9) 0.016(9) 0.022(10) 0.004(9) 0.002(7) -0.014(8)
C32 0.037(9) 0.022(8) 0.022(14) 0.000(7) 0.001(7) -0.002(8)
C33 0.032(9) 0.036(11) 0.020(11) -0.007(10) 0.008(9) -0.006(10)
C34 0.033(10) 0.041(12) 0.020(7) -0.006(10) -0.002(7) -0.005(10)
C5 0.017(8) 0.038(11) 0.039(11) 0.000 0.000 -0.016(8)
C6 0.016(10) 0.041(14) 0.15(3) 0.000 0.000 -0.006(10)
C7 0.024(6) 0.060(10) 0.035(8) 0.030(7) 0.007(6) -0.003(7)
C8 0.019(11) 0.011(9) 0.023(10) 0.003(9) -0.003(8) -0.002(7)
C9 0.020(10) 0.014(9) 0.035(13) 0.001(9) -0.004(9) -0.004(8)
C10 0.016(10) 0.008(11) 0.016(12) 0.006(11) -0.007(8) 0.001(9)
C11 0.034(12) 0.025(11) 0.022(10) 0.010(9) 0.002(9) -0.007(9)
C12 0.030(12) 0.017(10) 0.018(10) -0.005(9) 0.007(10) 0.011(9)
C13 0.034(12) 0.010(14) 0.018(14) 0.004(14) 0.008(11) 0.007(11)
C14 0.029(11) 0.017(9) 0.019(10) -0.015(8) -0.004(10) 0.002(9)
C15 0.052(15) 0.025(12) 0.009(9) 0.004(9) -0.001(10) -0.004(12)
Sb1 0.0257(5) 0.0362(6) 0.0167(5) -0.0006(6) 0.000 0.000
F1 0.089(9) 0.156(14) 0.120(12) 0.111(11) -0.063(9) -0.089(9)
F2 0.138(10) 0.044(5) 0.020(3) 0.000(5) -0.003(6) -0.001(7)
F3 0.143(12) 0.127(12) 0.046(6) 0.009(9) -0.004(9) -0.092(10)

loop_
_atom_type_symbol
_atom_type_description
_atom_type_scat_dispersion_real
_atom_type_scat_dispersion_imag
_atom_type_scat_source
C C 0.0033 0.0016 'International Tables Vol C Tables 4.2.6.8 and 6.1.1.4'
H H 0.0000 0.0000 'International Tables Vol C Tables 4.2.6.8 and 6.1.1.4'
F F 0.0171 0.0103 'International Tables Vol C Tables 4.2.6.8 and 6.1.1.4'
P P 0.1023 0.0942 'International Tables Vol C Tables 4.2.6.8 and 6.1.1.4'
S S 0.1246 0.1234 'International Tables Vol C Tables 4.2.6.8 and 6.1.1.4'
Sb Sb -0.5866 1.5461 'International Tables Vol C Tables 4.2.6.8 and 6.1.1.4'

loop_
_geom_angle_atom_site_label_1
_geom_angle_atom_site_label_2
_geom_angle_atom_site_label_3
_geom_angle
_geom_angle_site_symmetry_1
_geom_angle_site_symmetry_3
S1 P1 S1 18.4(3) . 6_556
C5 P1 S1 115.2(6) . 6_556
C5 P1 S1 115.2(6) . .
C5 P1 C8 115.6(7) . 6_556
C5 P1 C8 115.6(7) . .
C8 P1 S1 113.7(6) . 6_556
C8 P1 S1 99.7(6) 6_556 6_556
C8 P1 S1 99.7(6) . .
C8 P1 S1 113.7(6) 6_556 .
C8 P1 C8 94.2(11) . 6_556
C12 P1 S1 90.1(6) . 6_556
C12 P1 S1 90.1(6) 6_556 .
C12 P1 S1 106.9(6) 6_556 6_556
C12 P1 S1 106.9(6) . .
C12 P1 C5 107.2(7) . .
C12 P1 C5 107.2(7) 6_556 .
C12 P1 C8 111.9(10) . .
C12 P1 C8 17.9(7) . 6_556
C12 P1 C8 111.9(10) 6_556 6_556
C12 P1 C8 17.9(7) 6_556 .
C12 P1 C12 129.5(13) 6_556 .
S1 S1 P1 80.80(15) 6_556 .
S1 S1 C1 79.43(18) 6_556 .
C1 S1 P1 112.6(5) . .
S1 C1 S1 21.1(4) . 6_556
C30 C1 S1 103.7(3) 6_556 .
C30 C1 S1 103.7(4) . 6_556
C30 C1 S1 124.7(3) 6_556 6_556
C30 C1 S1 124.7(4) . .
C30 C1 C30 130.71(16) 6_556 .
C30 C1 C34 120.00(15) 6_556 6_556
C30 C1 C34 12.78(13) 6_556 .
C30 C1 C34 120.0 . .
C30 C1 C34 12.8(2) . 6_556
C34 C1 S1 115.2(2) 6_556 6_556
C34 C1 S1 115.2(4) . .
C34 C1 S1 136.3(4) . 6_556
C34 C1 S1 136.3(2) 6_556 .
C34 C1 C34 108.5(2) . 6_556
C1 C30 C31 120.0 . .
C30 C31 C32 120.0 . .
C31 C32 C33 120.0 . .
C34 C33 C32 120.0 . .
C33 C34 C1 120.0 . .
C6 C5 P1 109.5(12) . .
C7 C5 P1 111.2(9) . .
C7 C5 P1 111.2(9) 6_556 .
C7 C5 C6 109.5(10) 6_556 .
C7 C5 C6 109.5(10) . .
C7 C5 C7 105.9(15) 6_556 .
C9 C8 P1 108.9(16) . .
C9 C8 C11 111.1(19) . .
C10 C8 P1 109.5(18) . .
C10 C8 C9 111(2) . .
C10 C8 C11 105(2) . .
C11 C8 P1 111.8(15) . .
C13 C12 P1 111.0(19) . .
C13 C12 C15 106(2) . .
C14 C12 P1 112.2(16) . .
C14 C12 C13 108.3(19) . .
C14 C12 C15 109.5(18) . .
C15 C12 P1 109.2(15) . .
F1 Sb1 F1 86.4(11) . 4
F1 Sb1 F2 92.4(6) 4 4
F1 Sb1 F2 92.4(6) . .
F1 Sb1 F2 91.7(7) . 4
F1 Sb1 F2 91.7(7) 4 .
F2 Sb1 F2 174.5(8) . 4
F3 Sb1 F1 88.9(7) . 4
F3 Sb1 F1 175.3(8) . .
F3 Sb1 F1 175.3(8) 4 4
F3 Sb1 F1 88.9(7) 4 .
F3 Sb1 F2 88.8(6) . 4
F3 Sb1 F2 87.5(6) . .
F3 Sb1 F2 88.8(6) 4 .
F3 Sb1 F2 87.5(6) 4 4
F3 Sb1 F3 95.8(11) . 4

loop_
_geom_bond_atom_site_label_1
_geom_bond_atom_site_label_2
_geom_bond_distance
_geom_bond_site_symmetry_2
P1 S1 2.096(7) .
P1 S1 2.096(7) 6_556
P1 C5 1.897(17) .
P1 C8 1.91(2) 6_556
P1 C8 1.91(2) .
P1 C12 1.86(2) .
P1 C12 1.86(2) 6_556
S1 S1 0.670(11) 6_556
S1 C1 1.826(12) .
C1 S1 1.826(12) 6_556
C1 C30 1.390(8) 6_556
C1 C30 1.3900 .
C1 C34 1.390(8) 6_556
C1 C34 1.3900 .
C30 C31 1.3900 .
C31 C32 1.3900 .
C32 C33 1.3900 .
C33 C34 1.3900 .
C5 C6 1.539(15) .
C5 C7 1.533(12) .
C5 C7 1.533(12) 6_556
C8 C9 1.544(15) .
C8 C10 1.540(15) .
C8 C11 1.551(15) .
C12 C13 1.543(16) .
C12 C14 1.542(15) .
C12 C15 1.544(15) .
Sb1 F1 1.850(10) 4
Sb1 F1 1.850(10) .
Sb1 F2 1.869(8) 4
Sb1 F2 1.869(8) .
Sb1 F3 1.838(11) 4
Sb1 F3 1.838(11) .
